data_2228760
loop_
_publ_author_name
'Zhu, Zhi-Biao'
'Gao, Shan'
'Ng, Seik Weng'

_publ_section_title
;
 4-Hydroxypyridinium-3-sulfonate
;
_journal_coeditor_code IM2249
_journal_issue 1
_journal_name_full 'Acta Crystallographica Section E'
_journal_page_first o11
_journal_paper_doi 10.1107/S1600536810049603
_journal_volume 67
_journal_year 2011
_chemical_formula_iupac 'C5 H5 N O4 S'
_chemical_formula_moiety 'C5 H5 N O4 S'
_chemical_formula_sum 'C5 H5 N O4 S'
_chemical_formula_weight 175.16
_chemical_name_systematic
;
4-Hydroxypyridinium-3-sulfonate
;
_space_group_IT_number 19
_symmetry_cell_setting orthorhombic
_symmetry_space_group_name_Hall 'P 2ac 2ab'
_symmetry_space_group_name_H-M 'P 21 21 21'
_atom_sites_solution_hydrogens geom
_atom_sites_solution_primary direct
_atom_sites_solution_secondary difmap
_audit_creation_method SHELXL-97
_cell_angle_alpha 90.00
_cell_angle_beta 90.00
_cell_angle_gamma 90.00
_cell_formula_units_Z 4
_cell_length_a 6.7980(2)
_cell_length_b 8.7618(3)
_cell_length_c 10.6797(3)
_cell_measurement_reflns_used 6017
_cell_measurement_temperature 293(2)
_cell_measurement_theta_max 27.4
_cell_measurement_theta_min 3.0
_cell_volume 636.11(3)
_computing_cell_refinement 'RAPID-AUTO (Rigaku, 1998)'
_computing_data_collection 'RAPID-AUTO (Rigaku, 1998)'
_computing_data_reduction 'CrystalStructure (Rigaku/MSC, 2002)'
_computing_molecular_graphics 'X-SEED (Barbour, 2001)'
_computing_publication_material 'publCIF (Westrip, 2010)'
_computing_structure_refinement 'SHELXL97 (Sheldrick, 2008)'
_computing_structure_solution 'SHELXS97 (Sheldrick, 2008)'
_diffrn_ambient_temperature 293(2)
_diffrn_detector_area_resol_mean 10.000
_diffrn_measured_fraction_theta_full 1.000
_diffrn_measured_fraction_theta_max 1.000
_diffrn_measurement_device_type 'Rigaku R-AXIS RAPID'
_diffrn_measurement_method \w
_diffrn_radiation_monochromator graphite
_diffrn_radiation_source 'fine-focus sealed tube'
_diffrn_radiation_type MoK\a
_diffrn_radiation_wavelength 0.71073
_diffrn_reflns_av_R_equivalents 0.0167
_diffrn_reflns_av_sigmaI/netI 0.0129
_diffrn_reflns_limit_h_max 7
_diffrn_reflns_limit_h_min -8
_diffrn_reflns_limit_k_max 11
_diffrn_reflns_limit_k_min -11
_diffrn_reflns_limit_l_max 13
_diffrn_reflns_limit_l_min -13
_diffrn_reflns_number 6216
_diffrn_reflns_theta_full 27.42
_diffrn_reflns_theta_max 27.42
_diffrn_reflns_theta_min 3.01
_diffrn_standards_decay_% 0
_diffrn_standards_interval_count 0
_diffrn_standards_interval_time 0
_diffrn_standards_number 0
_exptl_absorpt_coefficient_mu 0.467
_exptl_absorpt_correction_T_max 0.9249
_exptl_absorpt_correction_T_min 0.8804
_exptl_absorpt_correction_type multi-scan
_exptl_absorpt_process_details '(ABSCOR; Higashi, 1995)'
_exptl_crystal_colour Colorless
_exptl_crystal_density_diffrn 1.829
_exptl_crystal_density_method 'not measured'
_exptl_crystal_description Prism
_exptl_crystal_F_000 360
_exptl_crystal_size_max 0.28
_exptl_crystal_size_mid 0.23
_exptl_crystal_size_min 0.17
_refine_diff_density_max 0.248
_refine_diff_density_min -0.230
_refine_ls_abs_structure_details 'Flack (1983), 785 Friedel pairs'
_refine_ls_abs_structure_Flack 0.31(8)
_refine_ls_extinction_method none
_refine_ls_goodness_of_fit_ref 1.087
_refine_ls_hydrogen_treatment refall
_refine_ls_matrix_type full
_refine_ls_number_parameters 121
_refine_ls_number_reflns 1449
_refine_ls_number_restraints 5
_refine_ls_restrained_S_all 1.086
_refine_ls_R_factor_all 0.0248
_refine_ls_R_factor_gt 0.0237
_refine_ls_shift/su_max 0.001
_refine_ls_shift/su_mean 0.001
_refine_ls_structure_factor_coef Fsqd
_refine_ls_weighting_details 'calc w=1/[\s^2^(Fo^2^)+(0.0488P)^2^+0.0899P] where P=(Fo^2^+2Fc^2^)/3'
_refine_ls_weighting_scheme calc
_refine_ls_wR_factor_gt 0.0649
_refine_ls_wR_factor_ref 0.0679
_reflns_number_gt 1403
_reflns_number_total 1449
_reflns_threshold_expression I>2\s(I)
_cod_data_source_file im2249.cif
_cod_data_source_block I
_cod_database_code 2228760
_cod_database_fobs_code 2228760

loop_
_symmetry_equiv_pos_as_xyz
'x, y, z'
'-x+1/2, -y, z+1/2'
'x+1/2, -y+1/2, -z'
'-x, y+1/2, -z+1/2'

loop_
_atom_site_type_symbol
_atom_site_label
_atom_site_fract_x
_atom_site_fract_y
_atom_site_fract_z
_atom_site_U_iso_or_equiv
_atom_site_adp_type
_atom_site_calc_flag
_atom_site_refinement_flags
_atom_site_occupancy
_atom_site_disorder_assembly
_atom_site_disorder_group
S S1 0.84628(5) 0.31587(4) 0.15713(3) 0.02340(12) Uani d . 1 . .
O O1 0.81623(18) 0.44053(16) 0.41523(12) 0.0304(3) Uani d D 1 . .
O O2 0.7512(2) 0.46465(15) 0.13994(12) 0.0348(3) Uani d . 1 . .
O O3 0.71610(16) 0.20834(15) 0.21966(11) 0.0307(3) Uani d . 1 . .
O O4 0.9407(2) 0.25936(17) 0.04580(11) 0.0344(3) Uani d . 1 . .
N N1 1.37517(19) 0.33180(18) 0.31720(15) 0.0310(3) Uani d D 1 . .
C C1 1.3417(3) 0.3866(2) 0.43239(17) 0.0317(4) Uani d D 1 . .
C C2 1.1563(3) 0.42245(19) 0.47075(15) 0.0282(3) Uani d D 1 . .
C C3 0.9993(2) 0.40609(18) 0.38677(14) 0.0224(3) Uani d . 1 . .
C C4 1.0389(2) 0.34817(17) 0.26608(14) 0.0216(3) Uani d . 1 . .
C C5 1.2292(2) 0.3108(2) 0.23489(15) 0.0274(3) Uani d D 1 . .
H H1O 0.794(5) 0.485(3) 0.4827(16) 0.064(9) Uiso d D 1 . .
H H1N 1.4924(18) 0.306(3) 0.2930(19) 0.036(6) Uiso d D 1 . .
H H1 1.456(2) 0.394(3) 0.4826(19) 0.038(6) Uiso d D 1 . .
H H2 1.138(3) 0.463(2) 0.5519(11) 0.021(4) Uiso d D 1 . .
H H5 1.267(3) 0.263(3) 0.1575(14) 0.042(6) Uiso d D 1 . .

loop_
_atom_site_aniso_label
_atom_site_aniso_U_11
_atom_site_aniso_U_22
_atom_site_aniso_U_33
_atom_site_aniso_U_12
_atom_site_aniso_U_13
_atom_site_aniso_U_23
S1 0.02372(18) 0.02877(19) 0.01770(17) 0.00307(16) -0.00047(14) -0.00191(14)
O1 0.0236(6) 0.0426(7) 0.0249(6) 0.0052(5) 0.0026(5) -0.0082(5)
O2 0.0429(7) 0.0352(7) 0.0262(6) 0.0118(5) -0.0080(6) 0.0003(5)
O3 0.0259(5) 0.0354(6) 0.0308(6) -0.0021(5) 0.0030(5) -0.0030(5)
O4 0.0361(6) 0.0460(7) 0.0212(5) 0.0012(6) 0.0036(5) -0.0086(5)
N1 0.0174(6) 0.0363(8) 0.0393(8) 0.0029(6) 0.0028(5) 0.0047(6)
C1 0.0258(8) 0.0326(8) 0.0368(9) -0.0014(7) -0.0071(8) 0.0052(7)
C2 0.0298(8) 0.0321(7) 0.0227(7) -0.0004(8) -0.0030(7) 0.0001(6)
C3 0.0211(7) 0.0237(7) 0.0224(7) 0.0004(6) 0.0014(6) 0.0017(5)
C4 0.0210(7) 0.0249(7) 0.0189(6) 0.0016(5) 0.0009(5) 0.0011(6)
C5 0.0253(7) 0.0296(7) 0.0273(7) 0.0022(7) 0.0063(6) 0.0018(7)

loop_
_atom_type_symbol
_atom_type_description
_atom_type_scat_dispersion_real
_atom_type_scat_dispersion_imag
_atom_type_scat_source
C C 0.0033 0.0016 'International Tables Vol C Tables 4.2.6.8 and 6.1.1.4'
H H 0.0000 0.0000 'International Tables Vol C Tables 4.2.6.8 and 6.1.1.4'
N N 0.0061 0.0033 'International Tables Vol C Tables 4.2.6.8 and 6.1.1.4'
O O 0.0106 0.0060 'International Tables Vol C Tables 4.2.6.8 and 6.1.1.4'
S S 0.1246 0.1234 'International Tables Vol C Tables 4.2.6.8 and 6.1.1.4'

loop_
_geom_angle_atom_site_label_1
_geom_angle_atom_site_label_2
_geom_angle_atom_site_label_3
_geom_angle_site_symmetry_1
_geom_angle_site_symmetry_3
_geom_angle
_geom_angle_publ_flag
O4 S1 O3 . . 115.32(8) ?
O4 S1 O2 . . 113.52(8) ?
O3 S1 O2 . . 111.40(8) ?
O4 S1 C4 . . 105.51(7) ?
O3 S1 C4 . . 104.55(7) ?
O2 S1 C4 . . 105.41(7) ?
C3 O1 H1O . . 118(2) ?
C5 N1 C1 . . 121.76(14) ?
C5 N1 H1N . . 116.7(15) ?
C1 N1 H1N . . 121.5(15) ?
N1 C1 C2 . . 121.07(16) ?
N1 C1 H1 . . 113.9(15) ?
C2 C1 H1 . . 125.0(15) ?
C1 C2 C3 . . 119.25(16) ?
C1 C2 H2 . . 119.0(13) ?
C3 C2 H2 . . 121.6(13) ?
O1 C3 C2 . . 123.29(15) ?
O1 C3 C4 . . 118.31(14) ?
C2 C3 C4 . . 118.40(15) ?
C5 C4 C3 . . 119.11(14) ?
C5 C4 S1 . . 119.83(12) ?
C3 C4 S1 . . 121.01(11) ?
N1 C5 C4 . . 120.37(15) ?
N1 C5 H5 . . 115.2(14) ?
C4 C5 H5 . . 124.4(14) ?

loop_
_geom_bond_atom_site_label_1
_geom_bond_atom_site_label_2
_geom_bond_site_symmetry_2
_geom_bond_distance
_geom_bond_publ_flag
S1 O4 . 1.4390(12) ?
S1 O3 . 1.4549(12) ?
S1 O2 . 1.4666(13) ?
S1 C4 . 1.7747(15) ?
O1 C3 . 1.316(2) ?
O1 H1O . 0.834(10) ?
N1 C5 . 1.338(2) ?
N1 C1 . 1.340(2) ?
N1 H1N . 0.868(10) ?
C1 C2 . 1.362(3) ?
C1 H1 . 0.947(10) ?
C2 C3 . 1.402(2) ?
C2 H2 . 0.943(9) ?
C3 C4 . 1.411(2) ?
C4 C5 . 1.375(2) ?
C5 H5 . 0.961(10) ?

loop_
_geom_hbond_atom_site_label_D
_geom_hbond_atom_site_label_H
_geom_hbond_atom_site_label_A
_geom_hbond_site_symmetry_A
_geom_hbond_distance_DH
_geom_hbond_distance_HA
_geom_hbond_distance_DA
_geom_hbond_angle_DHA
_geom_hbond_publ_flag
O1 H1O O2 2_665 0.830(10) 1.760(10) 2.581(2) 166(3) yes
N1 H1n O3 1_655 0.870(10) 1.910(10) 2.762(2) 166(2) yes

loop_
_geom_torsion_atom_site_label_1
_geom_torsion_atom_site_label_2
_geom_torsion_atom_site_label_3
_geom_torsion_atom_site_label_4
_geom_torsion_site_symmetry_1
_geom_torsion_site_symmetry_2
_geom_torsion_site_symmetry_3
_geom_torsion_site_symmetry_4
_geom_torsion
_geom_torsion_publ_flag
C5 N1 C1 C2 . . . . 0.4(3) ?
N1 C1 C2 C3 . . . . -2.0(3) ?
C1 C2 C3 O1 . . . . -178.80(16) ?
C1 C2 C3 C4 . . . . 1.9(2) ?
O1 C3 C4 C5 . . . . -179.69(15) ?
C2 C3 C4 C5 . . . . -0.4(2) ?
O1 C3 C4 S1 . . . . -2.3(2) ?
C2 C3 C4 S1 . . . . 177.04(12) ?
O4 S1 C4 C5 . . . . -3.26(17) ?
O3 S1 C4 C5 . . . . 118.79(15) ?
O2 S1 C4 C5 . . . . -123.66(15) ?
O4 S1 C4 C3 . . . . 179.33(13) ?
O3 S1 C4 C3 . . . . -58.62(15) ?
O2 S1 C4 C3 . . . . 58.93(15) ?
C1 N1 C5 C4 . . . . 1.2(3) ?
C3 C4 C5 N1 . . . . -1.2(3) ?
S1 C4 C5 N1 . . . . -178.64(12) ?

loop_
_cod_related_entry_id
_cod_related_entry_database
_cod_related_entry_code
1 ChemSpider 2284586
